data_7226530
loop_
_publ_author_name
'Karmakar, Anirban'
'R\'ubio, Guilherme M. D. M.'
'Guedes da Silva, M. F\'atima C.'
'Ribeiro, Ana'
'Pombeiro, Armando J. L.'

_publ_section_title
;
 ZnII and CdII MOFs based on Amidoisophthalic acid ligand: Synthesis,
 Structure and Catalytic Application in Transesterification
;
_journal_name_full 'RSC Adv.'
_journal_paper_doi 10.1039/C6RA17518J
_journal_year 2016
_chemical_formula_sum 'C13 H15 N3 O7 Zn'
_chemical_formula_weight 390.65
_space_group_crystal_system triclinic
_space_group_IT_number 2
_space_group_name_Hall '-P 1'
_space_group_name_H-M_alt 'P -1'
_symmetry_space_group_name_Hall '-P 1'
_symmetry_space_group_name_H-M 'P -1'
_atom_sites_solution_hydrogens mixed
_audit_creation_method SHELXL-2014/6
_audit_update_record
;
2016-07-05 deposited with the CCDC.
2016-09-12 downloaded from the CCDC.
;
_cell_angle_alpha 81.460(4)
_cell_angle_beta 69.986(5)
_cell_angle_gamma 78.630(4)
_cell_formula_units_Z 2
_cell_length_a 8.7775(9)
_cell_length_b 9.6775(10)
_cell_length_c 9.8961(10)
_cell_measurement_reflns_used 5944
_cell_measurement_temperature 296(2)
_cell_measurement_theta_max 28.14
_cell_measurement_theta_min 2.50
_cell_volume 771.35(14)
_computing_cell_refinement 'Bruker SAINT'
_computing_data_collection 'Bruker APEX2'
_computing_data_reduction 'Bruker SAINT'
_computing_molecular_graphics 'Mercury CSD 3.5.1, 2008'
_computing_publication_material 'WinGX publication routines (Farrugia, 1999)'
_computing_structure_refinement 'SHELXL-2014/6 (Sheldrick, 2014)'
_computing_structure_solution 'SIR97 (Giacovazzo et al, 1999)'
_diffrn_ambient_temperature 296(2)
_diffrn_measured_fraction_theta_full 0.995
_diffrn_measured_fraction_theta_max 0.986
_diffrn_measurement_device_type 'Bruker APEX-II CCD'
_diffrn_measurement_method '\f and \w scans'
_diffrn_radiation_type MoK\a
_diffrn_radiation_wavelength 0.71073
_diffrn_reflns_av_R_equivalents 0.0298
_diffrn_reflns_av_unetI/netI 0.0343
_diffrn_reflns_Laue_measured_fraction_full 0.995
_diffrn_reflns_Laue_measured_fraction_max 0.986
_diffrn_reflns_limit_h_max 11
_diffrn_reflns_limit_h_min -11
_diffrn_reflns_limit_k_max 12
_diffrn_reflns_limit_k_min -12
_diffrn_reflns_limit_l_max 13
_diffrn_reflns_limit_l_min -13
_diffrn_reflns_number 11962
_diffrn_reflns_point_group_measured_fraction_full 0.995
_diffrn_reflns_point_group_measured_fraction_max 0.986
_diffrn_reflns_theta_full 25.242
_diffrn_reflns_theta_max 28.288
_diffrn_reflns_theta_min 2.199
_diffrn_source 'fine-focus sealed tube'
_exptl_absorpt_coefficient_mu 1.635
_exptl_absorpt_correction_T_max 0.7
_exptl_absorpt_correction_T_min 0.6
_exptl_absorpt_correction_type multi-scan
_exptl_absorpt_process_details SADABS
_exptl_crystal_colour colourless
_exptl_crystal_density_diffrn 1.682
_exptl_crystal_description Block
_exptl_crystal_F_000 400
_exptl_crystal_size_max 0.320
_exptl_crystal_size_mid 0.250
_exptl_crystal_size_min 0.190
_refine_diff_density_max 1.172
_refine_diff_density_min -0.433
_refine_diff_density_rms 0.102
_refine_ls_extinction_method none
_refine_ls_goodness_of_fit_ref 1.070
_refine_ls_hydrogen_treatment mixed
_refine_ls_matrix_type full
_refine_ls_number_parameters 233
_refine_ls_number_reflns 3778
_refine_ls_number_restraints 7
_refine_ls_restrained_S_all 1.072
_refine_ls_R_factor_all 0.0523
_refine_ls_R_factor_gt 0.0390
_refine_ls_shift/su_max 0.001
_refine_ls_shift/su_mean 0.000
_refine_ls_structure_factor_coef Fsqd
_refine_ls_weighting_details 'w=1/[\s^2^(Fo^2^)+(0.0602P)^2^+0.3263P] where P=(Fo^2^+2Fc^2^)/3'
_refine_ls_weighting_scheme calc
_refine_ls_wR_factor_gt 0.0978
_refine_ls_wR_factor_ref 0.1046
_reflns_Friedel_coverage 0.000
_reflns_number_gt 3142
_reflns_number_total 3778
_reflns_threshold_expression 'I > 2\s(I)'
_cod_data_source_file c6ra17518j2.cif
_cod_data_source_block 1
_cod_database_code 7226530
_shelx_space_group_comment
;
The symmetry employed for this shelxl refinement is uniquely defined
by the following loop, which should always be used as a source of
symmetry information in preference to the above space-group names.
They are only intended as comments.
;
_shelx_estimated_absorpt_t_min 0.623
_shelx_estimated_absorpt_t_max 0.746
_shelxl_version_number 2014/6

loop_
_space_group_symop_operation_xyz
'x, y, z'
'-x, -y, -z'

loop_
_atom_site_label
_atom_site_type_symbol
_atom_site_fract_x
_atom_site_fract_y
_atom_site_fract_z
_atom_site_U_iso_or_equiv
_atom_site_adp_type
_atom_site_occupancy
_atom_site_site_symmetry_order
_atom_site_calc_flag
_atom_site_refinement_flags_posn
_atom_site_refinement_flags_adp
Zn1 Zn 0.53235(4) 0.61905(3) 0.62539(3) 0.02393(11) Uani 1 1 d . .
O1 O 0.3730(2) 0.48359(18) 0.70262(19) 0.0286(4) Uani 1 1 d . .
O2 O 0.3973(2) 0.30204(19) 0.57829(18) 0.0306(4) Uani 1 1 d . .
O3 O 0.0841(3) -0.1432(2) 1.1892(2) 0.0376(5) Uani 1 1 d . .
O4 O 0.4489(3) 0.3375(2) 1.1931(2) 0.0366(5) Uani 1 1 d . .
O5 O 0.2760(3) 0.1968(2) 1.3316(2) 0.0418(5) Uani 1 1 d . .
O6 O 0.7194(3) 0.4457(2) 0.6072(2) 0.0414(5) Uani 1 1 d . .
O7 O 0.3184(3) 0.7935(2) 0.6588(2) 0.0383(5) Uani 1 1 d . .
N1 N 0.2311(3) -0.0952(2) 0.9540(2) 0.0297(5) Uani 1 1 d D .
N2 N 0.9591(4) 0.3046(3) 0.5267(3) 0.0436(6) Uani 1 1 d D .
N3 N 0.1794(5) 0.9872(3) 0.5727(4) 0.0636(9) Uani 1 1 d D .
C1 C 0.3783(3) 0.3554(2) 0.6928(2) 0.0217(5) Uani 1 1 d . .
C2 C 0.3535(3) 0.2568(2) 0.8276(2) 0.0206(5) Uani 1 1 d . .
C3 C 0.3080(3) 0.1263(3) 0.8321(2) 0.0233(5) Uani 1 1 d . .
H3 H 0.3005 0.0983 0.7490 0.028 Uiso 1 1 calc R U
C4 C 0.2734(3) 0.0364(2) 0.9591(2) 0.0233(5) Uani 1 1 d . .
C5 C 0.2872(3) 0.0788(3) 1.0827(2) 0.0255(5) Uani 1 1 d . .
H5 H 0.2622 0.0210 1.1687 0.031 Uiso 1 1 calc R U
C6 C 0.3378(3) 0.2068(3) 1.0775(2) 0.0237(5) Uani 1 1 d . .
C7 C 0.3710(3) 0.2970(2) 0.9506(2) 0.0223(5) Uani 1 1 d . .
H7 H 0.4044 0.3831 0.9480 0.027 Uiso 1 1 calc R U
C8 C 0.1439(3) -0.1777(3) 1.0661(3) 0.0294(5) Uani 1 1 d . .
C9 C 0.1184(5) -0.3118(3) 1.0197(3) 0.0464(8) Uani 1 1 d . .
H9A H 0.0356 -0.2878 0.9720 0.056 Uiso 1 1 calc R U
H9B H 0.2200 -0.3518 0.9502 0.056 Uiso 1 1 calc R U
C10 C 0.0661(4) -0.4212(3) 1.1435(3) 0.0414(7) Uani 1 1 d . .
H10A H -0.0299 -0.3802 1.2161 0.062 Uiso 1 1 calc R U
H10B H 0.1532 -0.4538 1.1840 0.062 Uiso 1 1 calc R U
H10C H 0.0415 -0.4994 1.1096 0.062 Uiso 1 1 calc R U
C11 C 0.3542(3) 0.2495(3) 1.2115(3) 0.0261(5) Uani 1 1 d . .
C12 C 0.8437(4) 0.4052(3) 0.5086(3) 0.0350(6) Uani 1 1 d . .
H12 H 0.8558 0.4488 0.4160 0.042 Uiso 1 1 calc R U
C13 C 0.2968(5) 0.8861(3) 0.5634(4) 0.0469(8) Uani 1 1 d . .
H13 H 0.3775 0.8805 0.4735 0.056 Uiso 1 1 calc R U
H3A H 0.103(4) 1.004(4) 0.657(3) 0.070 Uiso 1 1 d D U
H3B H 0.176(5) 1.058(3) 0.504(3) 0.070 Uiso 1 1 d D U
H1 H 0.268(5) -0.135(4) 0.873(3) 0.070 Uiso 1 1 d D U
H2A H 0.949(5) 0.253(4) 0.613(3) 0.070 Uiso 1 1 d D U
H2B H 1.050(3) 0.283(4) 0.456(3) 0.070 Uiso 1 1 d D U

loop_
_atom_site_aniso_label
_atom_site_aniso_U_11
_atom_site_aniso_U_22
_atom_site_aniso_U_33
_atom_site_aniso_U_23
_atom_site_aniso_U_13
_atom_site_aniso_U_12
Zn1 0.03757(19) 0.02244(16) 0.01413(15) 0.00068(10) -0.00919(12) -0.01033(12)
O1 0.0363(11) 0.0211(8) 0.0291(9) 0.0009(7) -0.0094(8) -0.0106(7)
O2 0.0518(12) 0.0252(9) 0.0146(8) 0.0021(6) -0.0096(8) -0.0102(8)
O3 0.0533(13) 0.0324(10) 0.0219(9) -0.0021(7) -0.0010(9) -0.0152(9)
O4 0.0516(13) 0.0408(11) 0.0275(9) -0.0083(8) -0.0197(9) -0.0136(10)
O5 0.0581(14) 0.0471(12) 0.0180(9) -0.0020(8) -0.0092(9) -0.0093(10)
O6 0.0416(12) 0.0422(12) 0.0330(11) 0.0013(9) -0.0101(9) 0.0030(9)
O7 0.0524(13) 0.0285(10) 0.0289(10) 0.0002(8) -0.0136(9) 0.0038(9)
N1 0.0463(14) 0.0227(10) 0.0191(10) -0.0017(8) -0.0051(9) -0.0131(10)
N2 0.0447(16) 0.0416(15) 0.0325(13) 0.0023(11) -0.0048(12) 0.0025(12)
N3 0.083(3) 0.0487(18) 0.0502(19) -0.0005(14) -0.0244(18) 0.0107(17)
C1 0.0239(12) 0.0228(11) 0.0190(10) -0.0016(8) -0.0068(9) -0.0059(9)
C2 0.0253(12) 0.0217(11) 0.0148(10) -0.0001(8) -0.0058(9) -0.0059(9)
C3 0.0321(14) 0.0240(11) 0.0158(10) -0.0024(8) -0.0081(10) -0.0078(10)
C4 0.0300(13) 0.0210(11) 0.0189(11) -0.0018(8) -0.0068(10) -0.0058(9)
C5 0.0349(14) 0.0243(12) 0.0170(11) 0.0006(9) -0.0079(10) -0.0063(10)
C6 0.0274(13) 0.0260(12) 0.0181(11) -0.0060(9) -0.0071(9) -0.0028(10)
C7 0.0268(12) 0.0215(11) 0.0198(11) -0.0034(8) -0.0072(9) -0.0059(9)
C8 0.0379(15) 0.0242(12) 0.0248(12) 0.0003(9) -0.0068(11) -0.0094(11)
C9 0.071(2) 0.0344(15) 0.0326(15) -0.0035(12) -0.0060(15) -0.0231(15)
C10 0.0541(19) 0.0297(14) 0.0425(16) 0.0051(12) -0.0159(15) -0.0173(13)
C11 0.0349(14) 0.0283(12) 0.0185(11) -0.0070(9) -0.0132(10) -0.0007(10)
C12 0.0395(16) 0.0359(15) 0.0292(13) 0.0028(11) -0.0103(12) -0.0105(12)
C13 0.068(2) 0.0298(15) 0.0462(18) -0.0055(13) -0.0263(17) 0.0011(15)

loop_
_atom_type_symbol
_atom_type_description
_atom_type_scat_dispersion_real
_atom_type_scat_dispersion_imag
_atom_type_scat_source
C C 0.0033 0.0016 'International Tables Vol C Tables 4.2.6.8 and 6.1.1.4'
H H 0.0000 0.0000 'International Tables Vol C Tables 4.2.6.8 and 6.1.1.4'
N N 0.0061 0.0033 'International Tables Vol C Tables 4.2.6.8 and 6.1.1.4'
O O 0.0106 0.0060 'International Tables Vol C Tables 4.2.6.8 and 6.1.1.4'
Zn Zn 0.2839 1.4301 'International Tables Vol C Tables 4.2.6.8 and 6.1.1.4'

loop_
_geom_angle_atom_site_label_1
_geom_angle_atom_site_label_2
_geom_angle_atom_site_label_3
_geom_angle
_geom_angle_site_symmetry_1
_geom_angle_site_symmetry_3
O4 Zn1 O2 135.49(8) 2_667 2_666
O4 Zn1 O1 100.09(8) 2_667 .
O2 Zn1 O1 123.54(7) 2_666 .
O4 Zn1 O6 91.91(9) 2_667 .
O2 Zn1 O6 97.67(8) 2_666 .
O1 Zn1 O6 87.73(8) . .
O4 Zn1 O7 87.01(8) 2_667 .
O2 Zn1 O7 86.32(8) 2_666 .
O1 Zn1 O7 87.90(8) . .
O6 Zn1 O7 175.24(8) . .
C1 O1 Zn1 134.91(17) . .
C1 O2 Zn1 130.75(16) . 2_666
C11 O4 Zn1 113.34(16) . 2_667
C12 O6 Zn1 133.8(2) . .
C13 O7 Zn1 124.2(2) . .
C8 N1 C4 127.4(2) . .
C8 N1 H1 113(3) . .
C4 N1 H1 120(3) . .
C12 N2 H2A 122(3) . .
C12 N2 H2B 122(3) . .
H2A N2 H2B 117(4) . .
C13 N3 H3A 120(3) . .
C13 N3 H3B 125(3) . .
H3A N3 H3B 114(3) . .
O1 C1 O2 125.1(2) . .
O1 C1 C2 118.3(2) . .
O2 C1 C2 116.6(2) . .
C3 C2 C7 119.6(2) . .
C3 C2 C1 119.99(19) . .
C7 C2 C1 120.4(2) . .
C2 C3 C4 121.1(2) . .
C2 C3 H3 119.4 . .
C4 C3 H3 119.4 . .
C3 C4 C5 118.9(2) . .
C3 C4 N1 117.6(2) . .
C5 C4 N1 123.4(2) . .
C6 C5 C4 120.1(2) . .
C6 C5 H5 119.9 . .
C4 C5 H5 119.9 . .
C5 C6 C7 120.8(2) . .
C5 C6 C11 119.2(2) . .
C7 C6 C11 119.9(2) . .
C6 C7 C2 119.3(2) . .
C6 C7 H7 120.3 . .
C2 C7 H7 120.3 . .
O3 C8 N1 123.3(2) . .
O3 C8 C9 123.6(2) . .
N1 C8 C9 112.9(2) . .
C10 C9 C8 113.0(2) . .
C10 C9 H9A 109.0 . .
C8 C9 H9A 109.0 . .
C10 C9 H9B 109.0 . .
C8 C9 H9B 109.0 . .
H9A C9 H9B 107.8 . .
C9 C10 H10A 109.5 . .
C9 C10 H10B 109.5 . .
H10A C10 H10B 109.5 . .
C9 C10 H10C 109.5 . .
H10A C10 H10C 109.5 . .
H10B C10 H10C 109.5 . .
O5 C11 O4 124.1(2) . .
O5 C11 C6 119.3(2) . .
O4 C11 C6 116.6(2) . .
O6 C12 N2 123.6(3) . .
O6 C12 H12 118.2 . .
N2 C12 H12 118.2 . .
O7 C13 N3 128.3(4) . .
O7 C13 H13 115.8 . .
N3 C13 H13 115.8 . .

loop_
_geom_bond_atom_site_label_1
_geom_bond_atom_site_label_2
_geom_bond_distance
_geom_bond_site_symmetry_2
Zn1 O4 1.9713(18) 2_667
Zn1 O2 1.9758(17) 2_666
Zn1 O1 1.9882(17) .
Zn1 O6 2.084(2) .
Zn1 O7 2.231(2) .
O1 C1 1.249(3) .
O2 C1 1.261(3) .
O2 Zn1 1.9758(17) 2_666
O3 C8 1.218(3) .
O4 C11 1.256(3) .
O4 Zn1 1.9713(17) 2_667
O5 C11 1.242(3) .
O6 C12 1.230(4) .
O7 C13 1.238(4) .
N1 C8 1.360(3) .
N1 C4 1.408(3) .
N1 H1 0.877(19) .
N2 C12 1.300(4) .
N2 H2A 0.910(19) .
N2 H2B 0.876(19) .
N3 C13 1.262(5) .
N3 H3A 0.888(18) .
N3 H3B 0.891(14) .
C1 C2 1.498(3) .
C2 C3 1.388(3) .
C2 C7 1.396(3) .
C3 C4 1.396(3) .
C3 H3 0.9300 .
C4 C5 1.396(3) .
C5 C6 1.384(3) .
C5 H5 0.9300 .
C6 C7 1.395(3) .
C6 C11 1.506(3) .
C7 H7 0.9300 .
C8 C9 1.519(4) .
C9 C10 1.502(4) .
C9 H9A 0.9700 .
C9 H9B 0.9700 .
C10 H10A 0.9600 .
C10 H10B 0.9600 .
C10 H10C 0.9600 .
C12 H12 0.9300 .
C13 H13 0.9300 .

loop_
_geom_hbond_atom_site_label_D
_geom_hbond_atom_site_label_H
_geom_hbond_atom_site_label_A
_geom_hbond_distance_DH
_geom_hbond_distance_HA
_geom_hbond_distance_DA
_geom_hbond_angle_DHA
_geom_hbond_site_symmetry_A
N3 H3B O5 0.891(14) 2.06(2) 2.896(4) 155(4) 1_564
N3 H3A O3 0.888(18) 2.20(3) 3.021(4) 153(4) 2_567
N2 H2B O5 0.876(19) 2.03(2) 2.886(4) 165(4) 1_654
N2 H2A O3 0.910(19) 2.038(19) 2.948(3) 177(4) 2_657
N1 H1 O7 0.877(19) 2.19(2) 3.059(3) 168(4) 1_545
C12 H12 O1 0.93 2.59 3.223(3) 125.8 2_666
C13 H13 O2 0.93 2.34 2.958(4) 123.3 2_666
C5 H5 O3 0.93 2.38 2.908(3) 115.6 .

loop_
_geom_torsion_atom_site_label_1
_geom_torsion_atom_site_label_2
_geom_torsion_atom_site_label_3
_geom_torsion_atom_site_label_4
_geom_torsion
_geom_torsion_site_symmetry_1
Zn1 O1 C1 O2 -66.0(3) .
Zn1 O1 C1 C2 116.8(2) .
Zn1 O2 C1 O1 13.8(4) 2_666
Zn1 O2 C1 C2 -168.94(16) 2_666
O1 C1 C2 C3 160.1(2) .
O2 C1 C2 C3 -17.4(3) .
O1 C1 C2 C7 -18.0(3) .
O2 C1 C2 C7 164.5(2) .
C7 C2 C3 C4 2.4(4) .
C1 C2 C3 C4 -175.7(2) .
C2 C3 C4 C5 -0.8(4) .
C2 C3 C4 N1 -178.9(2) .
C8 N1 C4 C3 -156.9(3) .
C8 N1 C4 C5 25.1(4) .
C3 C4 C5 C6 -1.4(4) .
N1 C4 C5 C6 176.6(2) .
C4 C5 C6 C7 2.0(4) .
C4 C5 C6 C11 -179.1(2) .
C5 C6 C7 C2 -0.3(4) .
C11 C6 C7 C2 -179.3(2) .
C3 C2 C7 C6 -1.8(4) .
C1 C2 C7 C6 176.2(2) .
C4 N1 C8 O3 3.0(5) .
C4 N1 C8 C9 178.8(3) .
O3 C8 C9 C10 -20.5(5) .
N1 C8 C9 C10 163.7(3) .
Zn1 O4 C11 O5 1.7(4) 2_667
Zn1 O4 C11 C6 -177.92(17) 2_667
C5 C6 C11 O5 -22.7(4) .
C7 C6 C11 O5 156.2(3) .
C5 C6 C11 O4 156.9(2) .
C7 C6 C11 O4 -24.2(4) .
Zn1 O6 C12 N2 168.6(2) .
Zn1 O7 C13 N3 179.3(3) .
